data_2229707
loop_
_publ_author_name
'Valkonen, Arto'
'Kolehmainen, Erkki'
'Zakrzewska, Anna'
'Skotnicka, Agnieszka'
'Gawinecki, Ryszard'

_publ_section_title
;
 2-Methyl-4-phenyl-3,4-dihydroquinazoline
;
_journal_coeditor_code IM2274
_journal_issue 4
_journal_name_full 'Acta Crystallographica Section E'
_journal_page_first o923
_journal_page_last o924
_journal_paper_doi 10.1107/S1600536811009664
_journal_volume 67
_journal_year 2011
_chemical_formula_iupac 'C15 H14 N2'
_chemical_formula_moiety 'C15 H14 N2'
_chemical_formula_sum 'C15 H14 N2'
_chemical_formula_weight 222.28
_chemical_name_systematic
;
2-Methyl-4-phenyl-3,4-dihydroquinazoline
;
_space_group_IT_number 144
_symmetry_cell_setting trigonal
_symmetry_space_group_name_Hall 'P 31'
_symmetry_space_group_name_H-M 'P 31'
_atom_sites_solution_hydrogens geom
_atom_sites_solution_primary direct
_atom_sites_solution_secondary difmap
_cell_angle_alpha 90.00
_cell_angle_beta 90.00
_cell_angle_gamma 120.00
_cell_formula_units_Z 3
_cell_length_a 9.5600(4)
_cell_length_b 9.5600(4)
_cell_length_c 11.2569(5)
_cell_measurement_reflns_used 3635
_cell_measurement_temperature 123(2)
_cell_measurement_theta_max 28.283
_cell_measurement_theta_min 0.407
_cell_volume 890.97(7)
_computing_cell_refinement 'DENZO-SMN (Otwinowski & Minor, 1997)'
_computing_data_collection 'COLLECT (Bruker, 2008)'
_computing_data_reduction 'DENZO-SMN (Otwinowski & Minor, 1997)'
_computing_molecular_graphics 'ORTEP-3 (Farrugia, 1997) and Mercury (Macrae, <i>et al.</i>, 2008)'
_computing_publication_material 'SHELXL97 (Sheldrick, 2008)'
_computing_structure_refinement 'SHELXL97 (Sheldrick, 2008)'
_computing_structure_solution 'SIR2004 (Burla <i>et al.</i>, 2005)'
_diffrn_ambient_temperature 123(2)
_diffrn_detector_area_resol_mean 9
_diffrn_measured_fraction_theta_full 0.999
_diffrn_measured_fraction_theta_max 0.999
_diffrn_measurement_device_type 'Bruker--Nonius KappaCCD with APEXII detector'
_diffrn_measurement_method '\f and \w'
_diffrn_radiation_monochromator graphite
_diffrn_radiation_source 'fine-focus sealed tube'
_diffrn_radiation_type MoK\a
_diffrn_radiation_wavelength 0.71073
_diffrn_reflns_av_R_equivalents 0.0681
_diffrn_reflns_av_sigmaI/netI 0.0452
_diffrn_reflns_limit_h_max 12
_diffrn_reflns_limit_h_min -12
_diffrn_reflns_limit_k_max 12
_diffrn_reflns_limit_k_min -12
_diffrn_reflns_limit_l_max 14
_diffrn_reflns_limit_l_min -12
_diffrn_reflns_number 6729
_diffrn_reflns_theta_full 28.24
_diffrn_reflns_theta_max 28.24
_diffrn_reflns_theta_min 2.46
_exptl_absorpt_coefficient_mu 0.074
_exptl_absorpt_correction_type none
_exptl_crystal_colour colourless
_exptl_crystal_density_diffrn 1.243
_exptl_crystal_density_method 'not measured'
_exptl_crystal_description 'long plate'
_exptl_crystal_F_000 354
_exptl_crystal_size_max 0.35
_exptl_crystal_size_mid 0.13
_exptl_crystal_size_min 0.12
_refine_diff_density_max 0.189
_refine_diff_density_min -0.193
_refine_ls_extinction_method none
_refine_ls_goodness_of_fit_ref 1.055
_refine_ls_hydrogen_treatment constr
_refine_ls_matrix_type full
_refine_ls_number_parameters 155
_refine_ls_number_reflns 1468
_refine_ls_number_restraints 1
_refine_ls_restrained_S_all 1.054
_refine_ls_R_factor_all 0.0626
_refine_ls_R_factor_gt 0.0464
_refine_ls_shift/su_max 0.000
_refine_ls_shift/su_mean 0.000
_refine_ls_structure_factor_coef Fsqd
_refine_ls_weighting_details 'calc w=1/[\s^2^(Fo^2^)+(0.0321P)^2^+0.2356P] where P=(Fo^2^+2Fc^2^)/3'
_refine_ls_weighting_scheme calc
_refine_ls_wR_factor_gt 0.0893
_refine_ls_wR_factor_ref 0.0953
_reflns_number_gt 1215
_reflns_number_total 1468
_reflns_threshold_expression I>2\s(I)
_cod_data_source_file im2274.cif
_cod_data_source_block I
_cod_database_code 2229707
_cod_database_fobs_code 2229707

loop_
_symmetry_equiv_pos_as_xyz
'x, y, z'
'-y, x-y, z+1/3'
'-x+y, -x, z+2/3'

loop_
_atom_site_type_symbol
_atom_site_label
_atom_site_fract_x
_atom_site_fract_y
_atom_site_fract_z
_atom_site_U_iso_or_equiv
_atom_site_adp_type
_atom_site_calc_flag
_atom_site_refinement_flags
_atom_site_occupancy
_atom_site_disorder_assembly
_atom_site_disorder_group
N N1 -0.1844(3) 0.2606(3) 0.0291(2) 0.0332(5) Uani d . 1 . .
N N3 -0.1137(3) 0.4459(3) 0.1862(2) 0.0308(5) Uani d . 1 . .
H H3 -0.1520 0.4742 0.2470 0.037 Uiso calc R 1 . .
C C2 -0.2197(3) 0.3278(3) 0.1150(2) 0.0277(6) Uani d . 1 . .
C C4 0.0619(3) 0.5311(3) 0.1691(2) 0.0266(6) Uani d . 1 . .
H H4 0.1125 0.5233 0.2447 0.032 Uiso calc R 1 . .
C C5 0.2646(3) 0.4997(4) 0.0469(3) 0.0339(7) Uani d . 1 . .
H H5 0.3474 0.5863 0.0910 0.041 Uiso calc R 1 . .
C C6 0.3061(4) 0.4266(4) -0.0421(3) 0.0379(7) Uani d . 1 . .
H H6 0.4165 0.4634 -0.0591 0.045 Uiso calc R 1 . .
C C7 0.1854(4) 0.2994(4) -0.1060(3) 0.0362(7) Uani d . 1 . .
H H7 0.2129 0.2484 -0.1667 0.043 Uiso calc R 1 . .
C C8 0.0256(4) 0.2473(3) -0.0813(2) 0.0327(6) Uani d . 1 . .
H H8 -0.0563 0.1604 -0.1258 0.039 Uiso calc R 1 . .
C C9 -0.0184(3) 0.3198(3) 0.0081(2) 0.0281(6) Uani d . 1 . .
C C10 0.1033(3) 0.4480(3) 0.0727(2) 0.0264(6) Uani d . 1 . .
C C11 0.1197(3) 0.7087(3) 0.1459(2) 0.0257(6) Uani d . 1 . .
C C12 0.1080(3) 0.7642(3) 0.0349(2) 0.0295(6) Uani d . 1 . .
H H12 0.0722 0.6927 -0.0311 0.035 Uiso calc R 1 . .
C C13 0.1485(3) 0.9247(3) 0.0197(3) 0.0341(7) Uani d . 1 . .
H H13 0.1425 0.9627 -0.0570 0.041 Uiso calc R 1 . .
C C14 0.1977(3) 1.0291(4) 0.1157(3) 0.0351(7) Uani d . 1 . .
H H14 0.2219 1.1376 0.1055 0.042 Uiso calc R 1 . .
C C15 0.2112(3) 0.9745(3) 0.2266(3) 0.0337(6) Uani d . 1 . .
H H15 0.2470 1.0461 0.2925 0.040 Uiso calc R 1 . .
C C16 0.1724(3) 0.8150(3) 0.2415(2) 0.0287(6) Uani d . 1 . .
H H16 0.1820 0.7781 0.3178 0.034 Uiso calc R 1 . .
C C17 -0.3942(3) 0.2713(4) 0.1398(3) 0.0384(7) Uani d . 1 . .
H H17A -0.4623 0.1767 0.0907 0.058 Uiso calc R 1 . .
H H17B -0.4170 0.3581 0.1211 0.058 Uiso calc R 1 . .
H H17C -0.4172 0.2424 0.2239 0.058 Uiso calc R 1 . .

loop_
_atom_site_aniso_label
_atom_site_aniso_U_11
_atom_site_aniso_U_22
_atom_site_aniso_U_33
_atom_site_aniso_U_12
_atom_site_aniso_U_13
_atom_site_aniso_U_23
N1 0.0291(12) 0.0346(13) 0.0338(13) 0.0144(11) -0.0030(10) -0.0035(11)
N3 0.0272(12) 0.0290(12) 0.0297(12) 0.0090(10) 0.0067(10) -0.0042(10)
C2 0.0270(14) 0.0274(14) 0.0282(14) 0.0131(12) 0.0016(11) 0.0043(11)
C4 0.0253(13) 0.0249(13) 0.0282(14) 0.0114(11) -0.0007(11) 0.0003(11)
C5 0.0275(14) 0.0318(15) 0.0395(17) 0.0126(12) 0.0032(12) -0.0008(12)
C6 0.0352(16) 0.0366(16) 0.0451(18) 0.0204(14) 0.0136(14) 0.0069(14)
C7 0.0548(19) 0.0348(16) 0.0307(15) 0.0313(15) 0.0137(14) 0.0080(13)
C8 0.0410(16) 0.0273(14) 0.0308(15) 0.0179(13) 0.0017(13) -0.0010(12)
C9 0.0329(15) 0.0278(13) 0.0264(13) 0.0174(12) -0.0015(12) 0.0014(11)
C10 0.0276(13) 0.0230(13) 0.0279(14) 0.0122(11) 0.0036(11) 0.0032(11)
C11 0.0196(12) 0.0264(13) 0.0309(15) 0.0113(11) 0.0030(10) 0.0009(11)
C12 0.0266(14) 0.0333(15) 0.0297(14) 0.0158(12) -0.0011(12) -0.0010(12)
C13 0.0306(15) 0.0352(16) 0.0378(16) 0.0175(13) 0.0008(12) 0.0069(13)
C14 0.0277(15) 0.0271(14) 0.0511(18) 0.0141(12) 0.0046(13) 0.0047(13)
C15 0.0278(15) 0.0312(15) 0.0416(16) 0.0142(12) -0.0011(12) -0.0073(13)
C16 0.0253(13) 0.0306(14) 0.0298(15) 0.0137(12) -0.0021(11) -0.0030(11)
C17 0.0282(16) 0.0404(17) 0.0404(17) 0.0125(13) -0.0001(13) -0.0014(13)

loop_
_atom_type_symbol
_atom_type_description
_atom_type_scat_dispersion_real
_atom_type_scat_dispersion_imag
_atom_type_scat_source
C C 0.0033 0.0000 'International Tables Vol C Tables 4.2.6.8 and 6.1.1.4'
H H 0.0000 0.0000 'International Tables Vol C Tables 4.2.6.8 and 6.1.1.4'
N N 0.0061 0.0000 'International Tables Vol C Tables 4.2.6.8 and 6.1.1.4'

loop_
_geom_angle_atom_site_label_1
_geom_angle_atom_site_label_2
_geom_angle_atom_site_label_3
_geom_angle_site_symmetry_1
_geom_angle_site_symmetry_3
_geom_angle
_geom_angle_publ_flag
C2 N1 C9 . . 116.5(2) ?
C2 N3 C4 . . 124.2(2) ?
C2 N3 H3 . . 117.9 ?
C4 N3 H3 . . 117.9 ?
N1 C2 N3 . . 126.1(2) ?
N1 C2 C17 . . 118.6(2) ?
N3 C2 C17 . . 115.3(2) ?
N3 C4 C10 . . 109.3(2) ?
N3 C4 C11 . . 108.5(2) ?
C10 C4 C11 . . 114.8(2) ?
N3 C4 H4 . . 108.0 ?
C10 C4 H4 . . 108.0 ?
C11 C4 H4 . . 108.0 ?
C6 C5 C10 . . 121.1(3) ?
C6 C5 H5 . . 119.5 ?
C10 C5 H5 . . 119.5 ?
C7 C6 C5 . . 119.6(3) ?
C7 C6 H6 . . 120.2 ?
C5 C6 H6 . . 120.2 ?
C8 C7 C6 . . 119.9(3) ?
C8 C7 H7 . . 120.0 ?
C6 C7 H7 . . 120.0 ?
C7 C8 C9 . . 121.3(3) ?
C7 C8 H8 . . 119.4 ?
C9 C8 H8 . . 119.4 ?
C8 C9 C10 . . 118.9(2) ?
C8 C9 N1 . . 118.5(3) ?
C10 C9 N1 . . 122.6(2) ?
C5 C10 C9 . . 119.3(2) ?
C5 C10 C4 . . 119.9(2) ?
C9 C10 C4 . . 120.8(2) ?
C12 C11 C16 . . 119.2(2) ?
C12 C11 C4 . . 121.9(2) ?
C16 C11 C4 . . 118.6(2) ?
C11 C12 C13 . . 120.2(3) ?
C11 C12 H12 . . 119.9 ?
C13 C12 H12 . . 119.9 ?
C14 C13 C12 . . 120.4(3) ?
C14 C13 H13 . . 119.8 ?
C12 C13 H13 . . 119.8 ?
C15 C14 C13 . . 119.6(3) ?
C15 C14 H14 . . 120.2 ?
C13 C14 H14 . . 120.2 ?
C14 C15 C16 . . 120.0(3) ?
C14 C15 H15 . . 120.0 ?
C16 C15 H15 . . 120.0 ?
C15 C16 C11 . . 120.6(3) ?
C15 C16 H16 . . 119.7 ?
C11 C16 H16 . . 119.7 ?
C2 C17 H17A . . 109.5 ?
C2 C17 H17B . . 109.5 ?
H17A C17 H17B . . 109.5 ?
C2 C17 H17C . . 109.5 ?
H17A C17 H17C . . 109.5 ?
H17B C17 H17C . . 109.5 ?

loop_
_geom_bond_atom_site_label_1
_geom_bond_atom_site_label_2
_geom_bond_site_symmetry_2
_geom_bond_distance
_geom_bond_publ_flag
N1 C2 . 1.296(4) ?
N1 C9 . 1.413(3) ?
N3 C2 . 1.341(4) ?
N3 C4 . 1.467(3) ?
N3 H3 . 0.8800 ?
C2 C17 . 1.500(4) ?
C4 C10 . 1.509(4) ?
C4 C11 . 1.523(3) ?
C4 H4 . 1.0000 ?
C5 C6 . 1.388(4) ?
C5 C10 . 1.394(4) ?
C5 H5 . 0.9500 ?
C6 C7 . 1.387(5) ?
C6 H6 . 0.9500 ?
C7 C8 . 1.378(4) ?
C7 H7 . 0.9500 ?
C8 C9 . 1.400(4) ?
C8 H8 . 0.9500 ?
C9 C10 . 1.401(4) ?
C11 C12 . 1.384(4) ?
C11 C16 . 1.390(4) ?
C12 C13 . 1.392(4) ?
C12 H12 . 0.9500 ?
C13 C14 . 1.384(4) ?
C13 H13 . 0.9500 ?
C14 C15 . 1.384(4) ?
C14 H14 . 0.9500 ?
C15 C16 . 1.387(4) ?
C15 H15 . 0.9500 ?
C16 H16 . 0.9500 ?
C17 H17A . 0.9800 ?
C17 H17B . 0.9800 ?
C17 H17C . 0.9800 ?

loop_
_geom_hbond_atom_site_label_D
_geom_hbond_atom_site_label_H
_geom_hbond_atom_site_label_A
_geom_hbond_site_symmetry_A
_geom_hbond_distance_DH
_geom_hbond_distance_HA
_geom_hbond_distance_DA
_geom_hbond_angle_DHA
N3 H3 N1 2_565 0.88 2.04 2.908(3) 169

loop_
_geom_torsion_atom_site_label_1
_geom_torsion_atom_site_label_2
_geom_torsion_atom_site_label_3
_geom_torsion_atom_site_label_4
_geom_torsion_site_symmetry_1
_geom_torsion_site_symmetry_2
_geom_torsion_site_symmetry_3
_geom_torsion_site_symmetry_4
_geom_torsion
_geom_torsion_publ_flag
C9 N1 C2 N3 . . . . -1.0(4) ?
C9 N1 C2 C17 . . . . 179.0(3) ?
C4 N3 C2 N1 . . . . 7.2(4) ?
C4 N3 C2 C17 . . . . -172.8(3) ?
C2 N3 C4 C10 . . . . -8.7(4) ?
C2 N3 C4 C11 . . . . 117.2(3) ?
C10 C5 C6 C7 . . . . -0.4(4) ?
C5 C6 C7 C8 . . . . 0.4(4) ?
C6 C7 C8 C9 . . . . -0.3(4) ?
C7 C8 C9 C10 . . . . 0.2(4) ?
C7 C8 C9 N1 . . . . -179.9(2) ?
C2 N1 C9 C8 . . . . 177.9(3) ?
C2 N1 C9 C10 . . . . -2.3(4) ?
C6 C5 C10 C9 . . . . 0.3(4) ?
C6 C5 C10 C4 . . . . -179.3(3) ?
C8 C9 C10 C5 . . . . -0.2(4) ?
N1 C9 C10 C5 . . . . 179.9(2) ?
C8 C9 C10 C4 . . . . 179.4(2) ?
N1 C9 C10 C4 . . . . -0.4(4) ?
N3 C4 C10 C5 . . . . -175.0(2) ?
C11 C4 C10 C5 . . . . 62.8(3) ?
N3 C4 C10 C9 . . . . 5.4(3) ?
C11 C4 C10 C9 . . . . -116.8(3) ?
N3 C4 C11 C12 . . . . -81.0(3) ?
C10 C4 C11 C12 . . . . 41.6(3) ?
N3 C4 C11 C16 . . . . 93.3(3) ?
C10 C4 C11 C16 . . . . -144.1(2) ?
C16 C11 C12 C13 . . . . -0.1(4) ?
C4 C11 C12 C13 . . . . 174.2(2) ?
C11 C12 C13 C14 . . . . -1.3(4) ?
C12 C13 C14 C15 . . . . 2.0(4) ?
C13 C14 C15 C16 . . . . -1.3(4) ?
C14 C15 C16 C11 . . . . -0.1(4) ?
C12 C11 C16 C15 . . . . 0.8(4) ?
C4 C11 C16 C15 . . . . -173.7(2) ?

loop_
_cod_related_entry_id
_cod_related_entry_database
_cod_related_entry_code
1 ChemSpider 30656585
